data_7214900
loop_
_publ_author_name
'Boland, Yves'
'Tinant, Bernard'
'Safin, Damir A.'
'Marchand-Brynaert, Jacqueline'
'Cl\'erac, Rodolphe'
'Garcia, Yann'

_publ_section_title
;
 A metal--organic framework made of an asymmetric 1,2,4-triazole and
 tetrazole ligand
;
_journal_issue 23
_journal_name_full CrystEngComm
_journal_page_first 8153
_journal_paper_doi 10.1039/c2ce26257f
_journal_volume 14
_journal_year 2012
_chemical_formula_moiety 'C6 H10 Cu N7 O, B F4'
_chemical_formula_sum 'C6 H10 B Cu F4 N7 O'
_chemical_formula_weight 346.56
_chemical_name_systematic
;
?
;
_space_group_IT_number 19
_symmetry_cell_setting orthorhombic
_symmetry_space_group_name_Hall 'P 2ac 2ab'
_symmetry_space_group_name_H-M 'P 21 21 21'
_atom_sites_solution_hydrogens geom
_atom_sites_solution_primary direct
_atom_sites_solution_secondary difmap
_audit_creation_method SHELXL-97
_cell_angle_alpha 90.00
_cell_angle_beta 90.00
_cell_angle_gamma 90.00
_cell_formula_units_Z 4
_cell_length_a 6.566(2)
_cell_length_b 10.457(3)
_cell_length_c 17.386(5)
_cell_measurement_reflns_used all
_cell_measurement_temperature 100(2)
_cell_measurement_theta_max 24.4
_cell_measurement_theta_min 3.
_cell_volume 1193.7(6)
_computing_cell_refinement MAR
_computing_data_collection MAR
_computing_data_reduction MARHKL
_computing_structure_refinement 'SHELXL-97 (Sheldrick, 1997)'
_computing_structure_solution 'SHELXS-97 (Sheldrick, 1990)'
_diffrn_ambient_temperature 100(2)
_diffrn_detector_area_resol_mean 6.66
_diffrn_measured_fraction_theta_full 0.958
_diffrn_measured_fraction_theta_max 0.958
_diffrn_measurement_device_type 'MAR345 image plate'
_diffrn_measurement_method '60 images, \D\F 3\%'
_diffrn_radiation_monochromator graphite
_diffrn_radiation_source 'RU200 rotating anode'
_diffrn_radiation_type MoK\a
_diffrn_radiation_wavelength 0.71069
_diffrn_reflns_av_R_equivalents 0.055
_diffrn_reflns_av_sigmaI/netI 0.0628
_diffrn_reflns_limit_h_max 7
_diffrn_reflns_limit_h_min -7
_diffrn_reflns_limit_k_max 12
_diffrn_reflns_limit_k_min -12
_diffrn_reflns_limit_l_max 20
_diffrn_reflns_limit_l_min -19
_diffrn_reflns_number 4859
_diffrn_reflns_theta_full 24.39
_diffrn_reflns_theta_max 24.39
_diffrn_reflns_theta_min 3.05
_exptl_absorpt_coefficient_mu 1.889
_exptl_absorpt_correction_type none
_exptl_crystal_colour blue
_exptl_crystal_density_diffrn 1.928
_exptl_crystal_density_method 'not measured'
_exptl_crystal_description parallelipiped
_exptl_crystal_F_000 692
_exptl_crystal_size_max 0.20
_exptl_crystal_size_mid 0.12
_exptl_crystal_size_min 0.04
_refine_diff_density_max 0.738
_refine_diff_density_min -0.615
_refine_diff_density_rms 0.093
_refine_ls_abs_structure_details 'Flack H D (1983), Acta Cryst. A39, 876-881'
_refine_ls_abs_structure_Flack 0.00
_refine_ls_extinction_coef 0.0124(19)
_refine_ls_extinction_expression Fc^*^=kFc[1+0.001xFc^2^\l^3^/sin(2\q)]^-1/4^
_refine_ls_extinction_method SHELXL
_refine_ls_goodness_of_fit_ref 1.058
_refine_ls_hydrogen_treatment refxyz
_refine_ls_matrix_type full
_refine_ls_number_parameters 213
_refine_ls_number_reflns 1848
_refine_ls_number_restraints 1
_refine_ls_restrained_S_all 1.059
_refine_ls_R_factor_all 0.0438
_refine_ls_R_factor_gt 0.0396
_refine_ls_shift/su_max 0.000
_refine_ls_shift/su_mean 0.000
_refine_ls_structure_factor_coef Fsqd
_refine_ls_weighting_details 'calc w=1/[\s^2^(Fo^2^)+(0.0000P)^2^+3.4233P] where P=(Fo^2^+2Fc^2^)/3'
_refine_ls_weighting_scheme calc
_refine_ls_wR_factor_gt 0.0986
_refine_ls_wR_factor_ref 0.1013
_reflns_number_gt 1705
_reflns_number_total 1848
_reflns_threshold_expression >2sigma(I)
_cod_data_source_file c2ce26257f.txt
_cod_data_source_block yb5
_cod_original_sg_symbol_H-M ' P 21 21 21 '
_cod_database_code 7214900

loop_
_symmetry_equiv_pos_as_xyz
'x, y, z'
'-x+1/2, -y, z+1/2'
'x+1/2, -y+1/2, -z'
'-x, y+1/2, -z+1/2'

loop_
_atom_site_label
_atom_site_type_symbol
_atom_site_fract_x
_atom_site_fract_y
_atom_site_fract_z
_atom_site_U_iso_or_equiv
_atom_site_adp_type
_atom_site_occupancy
_atom_site_symmetry_multiplicity
_atom_site_calc_flag
_atom_site_refinement_flags
Cu1 Cu 0.20252(8) 0.74064(5) 0.49943(4) 0.0171(2) Uani 1 1 d .
N1 N 0.0518(7) 0.7243(5) 0.3988(2) 0.0197(10) Uani 1 1 d .
N2 N 0.3471(7) 0.7549(4) 0.6005(2) 0.0179(10) Uani 1 1 d .
C3 C 0.2840(9) 0.7574(6) 0.6713(3) 0.0181(11) Uani 1 1 d .
N4 N -0.0582(7) 0.7212(4) 0.2812(2) 0.0189(10) Uani 1 1 d .
C5 C 0.1061(9) 0.7082(5) 0.3269(3) 0.0174(12) Uani 1 1 d .
C6 C -0.0689(11) 0.7120(6) 0.1969(3) 0.0229(14) Uani 1 1 d .
C7 C -0.0033(10) 0.5833(6) 0.1672(3) 0.0227(14) Uani 1 1 d .
C8 C -0.0326(10) 0.5751(6) 0.0809(3) 0.0222(13) Uani 1 1 d .
N9 N 0.2483(8) 1.0707(4) 0.4416(2) 0.0209(11) Uani 1 1 d .
N10 N 0.3415(8) 0.9587(4) 0.4540(3) 0.0254(11) Uani 1 1 d .
N11 N 0.0333(8) 0.5167(5) 0.5298(3) 0.0267(11) Uani 1 1 d .
N12 N 0.5627(9) 1.1144(5) 0.4683(3) 0.0302(13) Uani 1 1 d .
C13 C 0.3862(10) 1.1655(5) 0.4500(3) 0.0247(13) Uani 1 1 d .
O1 O 0.4580(6) 0.6910(4) 0.4560(2) 0.0209(9) Uani 1 1 d D
B1 B 0.4252(12) 0.9344(7) 0.1808(4) 0.0253(16) Uani 1 1 d .
F1 F 0.4924(8) 1.0198(4) 0.2346(2) 0.0488(11) Uani 1 1 d .
F2 F 0.5421(7) 0.9436(4) 0.1148(2) 0.0476(12) Uani 1 1 d .
F3 F 0.4345(6) 0.8084(3) 0.20903(19) 0.0311(9) Uani 1 1 d .
F4 F 0.2236(6) 0.9621(3) 0.1620(3) 0.0454(11) Uani 1 1 d .
H1 H 0.478(9) 0.620(3) 0.440(3) 0.015(5) Uiso 1 1 d D
H3 H 0.170(10) 0.748(6) 0.684(3) 0.015(5) Uiso 1 1 d .
H5 H 0.244(10) 0.697(5) 0.312(3) 0.015(5) Uiso 1 1 d .
H6A H -0.198(9) 0.738(5) 0.180(3) 0.015(5) Uiso 1 1 d .
H6B H 0.004(9) 0.773(6) 0.180(3) 0.015(5) Uiso 1 1 d .
H7A H -0.080(9) 0.515(5) 0.194(3) 0.015(5) Uiso 1 1 d .
H7B H 0.158(10) 0.550(5) 0.174(3) 0.015(5) Uiso 1 1 d .
H8A H 0.012(9) 0.502(6) 0.060(3) 0.015(5) Uiso 1 1 d .
H8B H 0.034(9) 0.654(5) 0.050(3) 0.015(5) Uiso 1 1 d .
H13 H 0.345(8) 1.258(5) 0.445(3) 0.015(5) Uiso 1 1 d .

loop_
_atom_site_aniso_label
_atom_site_aniso_U_11
_atom_site_aniso_U_22
_atom_site_aniso_U_33
_atom_site_aniso_U_23
_atom_site_aniso_U_13
_atom_site_aniso_U_12
Cu1 0.0149(4) 0.0230(3) 0.0134(3) -0.0023(3) -0.0009(3) 0.0008(2)
N1 0.019(3) 0.024(2) 0.016(2) -0.0019(18) 0.0000(18) -0.001(2)
N2 0.014(3) 0.017(2) 0.023(2) 0.0015(19) 0.0009(17) -0.001(2)
C3 0.018(3) 0.023(3) 0.013(2) 0.000(2) 0.003(2) 0.005(3)
N4 0.021(3) 0.024(2) 0.012(2) 0.0013(18) 0.0007(18) -0.002(2)
C5 0.012(3) 0.023(3) 0.017(3) -0.003(2) -0.001(2) -0.001(2)
C6 0.027(4) 0.026(3) 0.015(3) 0.005(2) -0.002(3) 0.002(3)
C7 0.030(4) 0.021(3) 0.017(3) -0.001(2) -0.003(2) 0.001(3)
C8 0.020(4) 0.027(3) 0.019(3) -0.007(2) 0.000(2) -0.001(3)
N9 0.026(3) 0.023(2) 0.013(2) 0.0021(18) -0.001(2) 0.000(2)
N10 0.024(3) 0.022(2) 0.030(3) 0.005(2) -0.002(2) 0.008(2)
N11 0.025(3) 0.024(3) 0.031(3) 0.003(2) 0.002(2) 0.001(2)
N12 0.033(4) 0.028(3) 0.029(3) 0.003(2) -0.006(3) -0.005(2)
C13 0.028(4) 0.022(3) 0.024(3) -0.001(2) -0.005(3) -0.001(3)
O1 0.025(2) 0.0164(19) 0.022(2) -0.0043(16) 0.0020(18) 0.0048(16)
B1 0.027(5) 0.022(3) 0.028(4) 0.001(3) 0.004(3) 0.001(3)
F1 0.061(3) 0.043(2) 0.042(2) -0.0118(18) -0.007(2) -0.013(2)
F2 0.072(3) 0.027(2) 0.044(2) 0.0129(17) 0.033(2) 0.012(2)
F3 0.035(2) 0.0240(18) 0.0337(19) 0.0118(15) 0.0042(18) 0.0023(16)
F4 0.032(3) 0.030(2) 0.074(3) 0.0048(19) -0.010(2) 0.0043(18)

loop_
_atom_type_symbol
_atom_type_description
_atom_type_scat_dispersion_real
_atom_type_scat_dispersion_imag
_atom_type_scat_source
C C 0.0033 0.0016 'International Tables Vol C Tables 4.2.6.8 and 6.1.1.4'
H H 0.0000 0.0000 'International Tables Vol C Tables 4.2.6.8 and 6.1.1.4'
N N 0.0061 0.0033 'International Tables Vol C Tables 4.2.6.8 and 6.1.1.4'
Cu Cu 0.3201 1.2651 'International Tables Vol C Tables 4.2.6.8 and 6.1.1.4'
O O 0.0106 0.0060 'International Tables Vol C Tables 4.2.6.8 and 6.1.1.4'
B B 0.0013 0.0007 'International Tables Vol C Tables 4.2.6.8 and 6.1.1.4'
F F 0.0171 0.0103 'International Tables Vol C Tables 4.2.6.8 and 6.1.1.4'

loop_
_geom_angle_atom_site_label_1
_geom_angle_atom_site_label_2
_geom_angle_atom_site_label_3
_geom_angle
_geom_angle_site_symmetry_1
_geom_angle_site_symmetry_3
O1 Cu1 O1 173.73(10) . 3_466
O1 Cu1 N2 87.16(17) . .
O1 Cu1 N2 90.84(17) 3_466 .
O1 Cu1 N1 93.72(17) . .
O1 Cu1 N1 88.37(17) 3_466 .
N2 Cu1 N1 178.74(19) . .
C5 N1 N2 107.4(4) . 3_466
C5 N1 Cu1 134.8(4) . .
N2 N1 Cu1 117.5(3) 3_466 .
C3 N2 N1 107.6(4) . 3_566
C3 N2 Cu1 133.0(4) . .
N1 N2 Cu1 119.2(3) 3_566 .
N2 C3 N4 109.9(5) . 3_566
N2 C3 H3 125(4) . .
N4 C3 H3 125(4) 3_566 .
C3 N4 C5 105.7(4) 3_466 .
C3 N4 C6 125.9(5) 3_466 .
C5 N4 C6 128.3(5) . .
N1 C5 N4 109.4(5) . .
N1 C5 H5 122(3) . .
N4 C5 H5 128(3) . .
N4 C6 C7 112.8(5) . .
N4 C6 H6A 109(3) . .
C7 C6 H6A 114(4) . .
N4 C6 H6B 105(4) . .
C7 C6 H6B 113(4) . .
H6A C6 H6B 101(5) . .
C6 C7 C8 110.7(5) . .
C6 C7 H7A 110(3) . .
C8 C7 H7A 111(3) . .
C6 C7 H7B 121(3) . .
C8 C7 H7B 102(3) . .
H7A C7 H7B 102(4) . .
N9 C8 C7 112.9(5) 4_545 .
N9 C8 H8A 100(4) 4_545 .
C7 C8 H8A 114(4) . .
N9 C8 H8B 107(3) 4_545 .
C7 C8 H8B 113(3) . .
H8A C8 H8B 109(4) . .
N10 N9 C13 108.6(5) . .
N10 N9 C8 120.7(5) . 4
C13 N9 C8 130.7(5) . 4
N11 N10 N9 107.5(5) 3_566 .
N10 N11 N12 108.8(5) 3_466 3_466
C13 N12 N11 106.6(5) . 3_566
N12 C13 N9 108.6(5) . .
N12 C13 H13 130(3) . .
N9 C13 H13 121(3) . .
Cu1 O1 Cu1 118.23(19) . 3_566
Cu1 O1 H1 122(4) . .
Cu1 O1 H1 111(4) 3_566 .
F1 B1 F2 110.0(6) . .
F1 B1 F4 109.4(5) . .
F2 B1 F4 108.5(5) . .
F1 B1 F3 111.1(5) . .
F2 B1 F3 109.3(5) . .
F4 B1 F3 108.5(6) . .

loop_
_geom_bond_atom_site_label_1
_geom_bond_atom_site_label_2
_geom_bond_distance
_geom_bond_site_symmetry_2
Cu1 O1 1.912(4) .
Cu1 O1 1.921(4) 3_466
Cu1 N2 2.002(4) .
Cu1 N1 2.018(4) .
N1 C5 1.310(7) .
N1 N2 1.361(6) 3_466
N2 C3 1.300(7) .
N2 N1 1.361(6) 3_566
C3 N4 1.344(7) 3_566
C3 H3 0.79(6) .
N4 C3 1.344(7) 3_466
N4 C5 1.347(7) .
N4 C6 1.470(7) .
C5 H5 0.95(6) .
C6 C7 1.504(9) .
C6 H6A 0.93(6) .
C6 H6B 0.84(6) .
C7 C8 1.515(8) .
C7 H7A 0.99(6) .
C7 H7B 1.12(6) .
C8 N9 1.470(8) 4_545
C8 H8A 0.90(6) .
C8 H8B 1.07(6) .
N9 N10 1.339(7) .
N9 C13 1.351(8) .
N9 C8 1.470(8) 4
N10 N11 1.316(7) 3_566
N11 N10 1.316(7) 3_466
N11 N12 1.385(7) 3_466
N12 C13 1.315(9) .
N12 N11 1.385(7) 3_566
C13 H13 1.01(6) .
O1 Cu1 1.921(4) 3_566
O1 H1 0.81(3) .
B1 F1 1.366(8) .
B1 F2 1.383(8) .
B1 F4 1.394(9) .
B1 F3 1.408(8) .

loop_
_geom_torsion_atom_site_label_1
_geom_torsion_atom_site_label_2
_geom_torsion_atom_site_label_3
_geom_torsion_atom_site_label_4
_geom_torsion
_geom_torsion_site_symmetry_1
_geom_torsion_site_symmetry_4
O1 Cu1 N1 C5 -10.6(6) . .
O1 Cu1 N1 C5 163.4(6) 3_466 .
O1 Cu1 N1 N2 176.9(4) . 3_466
O1 Cu1 N1 N2 -9.0(4) 3_466 3_466
O1 Cu1 N2 C3 -161.6(5) . .
O1 Cu1 N2 C3 24.4(5) 3_466 .
O1 Cu1 N2 N1 24.2(4) . 3_566
O1 Cu1 N2 N1 -149.8(4) 3_466 3_566
N1 N2 C3 N4 -0.3(6) 3_566 3_566
Cu1 N2 C3 N4 -175.0(4) . 3_566
N2 N1 C5 N4 1.4(6) 3_466 .
Cu1 N1 C5 N4 -171.6(4) . .
C3 N4 C5 N1 -1.6(6) 3_466 .
C6 N4 C5 N1 179.6(5) . .
C3 N4 C6 C7 -118.3(7) 3_466 .
C5 N4 C6 C7 60.4(8) . .
N4 C6 C7 C8 175.6(5) . .
C6 C7 C8 N9 -70.1(7) . 4_545
C13 N9 N10 N11 0.4(6) . 3_566
C8 N9 N10 N11 177.6(4) 4 3_566
N11 N12 C13 N9 0.9(6) 3_566 .
N10 N9 C13 N12 -0.8(6) . .
C8 N9 C13 N12 -177.6(5) 4 .
N2 Cu1 O1 Cu1 -31.0(2) . 3_566
N1 Cu1 O1 Cu1 149.9(2) . 3_566
